data_7205272
loop_
_publ_author_name
'Zhao, Li-Min'
'Zhang, Zhen-Jie'
'Zhang, Shi-Yuan'
'Cui, Ping'
'Shi, Wei'
'Zhao, Bin'
'Cheng, Peng'
'Liao, Dai-Zheng'
'Yan, Shi-Ping'

_publ_section_title
;
 Metal--organic frameworks based on transition-metal carboxylate
 clusters as secondary building units: synthesis, structures and
 properties
;
_journal_issue 3
_journal_name_full CrystEngComm
_journal_page_first 907
_journal_paper_doi 10.1039/c0ce00315h
_journal_volume 13
_journal_year 2011
_chemical_formula_sum 'C28 H19 Cd11 N8 O1.5 S8.25 Zn'
_chemical_formula_weight 2057.78
_chemical_name_systematic
;
?
;
_space_group_IT_number 13
_symmetry_space_group_name_Hall '-P 2yc'
_symmetry_space_group_name_H-M 'P 1 2/c 1'
_atom_sites_solution_hydrogens geom
_atom_sites_solution_primary direct
_atom_sites_solution_secondary difmap
_audit_creation_method SHELXL-97
_cell_angle_alpha 90.00
_cell_angle_beta 131.238(3)
_cell_angle_gamma 90.00
_cell_formula_units_Z 4
_cell_length_a 17.4744(13)
_cell_length_b 9.8931(8)
_cell_length_c 25.4804(14)
_cell_measurement_temperature 293(2)
_cell_volume 3312.4(4)
_computing_structure_refinement 'SHELXL-97 (Sheldrick, 1997)'
_computing_structure_solution 'SHELXS-97 (Sheldrick, 1990)'
_diffrn_ambient_temperature 293(2)
_diffrn_measured_fraction_theta_full 0.997
_diffrn_measured_fraction_theta_max 0.997
_diffrn_radiation_monochromator graphite
_diffrn_radiation_source 'fine-focus sealed tube'
_diffrn_radiation_type MoK\a
_diffrn_radiation_wavelength 0.71075
_diffrn_reflns_av_R_equivalents 0.0419
_diffrn_reflns_av_sigmaI/netI 0.0427
_diffrn_reflns_limit_h_max 20
_diffrn_reflns_limit_h_min -20
_diffrn_reflns_limit_k_max 11
_diffrn_reflns_limit_k_min -11
_diffrn_reflns_limit_l_max 30
_diffrn_reflns_limit_l_min -30
_diffrn_reflns_number 17938
_diffrn_reflns_theta_full 25.01
_diffrn_reflns_theta_max 25.01
_diffrn_reflns_theta_min 3.10
_exptl_absorpt_coefficient_mu 8.184
_exptl_crystal_density_diffrn 4.126
_exptl_crystal_density_method 'not measured'
_exptl_crystal_F_000 3780
_refine_diff_density_max 5.084
_refine_diff_density_min -1.666
_refine_diff_density_rms 0.227
_refine_ls_extinction_method none
_refine_ls_goodness_of_fit_ref 1.657
_refine_ls_hydrogen_treatment mixed
_refine_ls_matrix_type full
_refine_ls_number_parameters 443
_refine_ls_number_reflns 5834
_refine_ls_number_restraints 61
_refine_ls_restrained_S_all 1.677
_refine_ls_R_factor_all 0.1193
_refine_ls_R_factor_gt 0.1023
_refine_ls_shift/su_max 0.174
_refine_ls_shift/su_mean 0.015
_refine_ls_structure_factor_coef Fsqd
_refine_ls_weighting_details 'calc w=1/[\s^2^(Fo^2^)+(0.0731P)^2^+20.8424P] where P=(Fo^2^+2Fc^2^)/3'
_refine_ls_weighting_scheme calc
_refine_ls_wR_factor_gt 0.2532
_refine_ls_wR_factor_ref 0.2613
_reflns_number_gt 4809
_reflns_number_total 5834
_reflns_threshold_expression >2sigma(I)
_cod_data_source_file C0CE00315H.TXT
_cod_data_source_block c090530q
_cod_original_formula_sum 'C28 H19 Cd11 N8 O1.50 S8.25 Zn'
_cod_database_code 7205272

loop_
_symmetry_equiv_pos_as_xyz
'x, y, z'
'-x, y, -z+1/2'
'-x, -y, -z'
'x, -y, z-1/2'

loop_
_atom_site_label
_atom_site_type_symbol
_atom_site_fract_x
_atom_site_fract_y
_atom_site_fract_z
_atom_site_U_iso_or_equiv
_atom_site_adp_type
_atom_site_occupancy
_atom_site_symmetry_multiplicity
_atom_site_calc_flag
_atom_site_refinement_flags
_atom_site_disorder_assembly
_atom_site_disorder_group
Cd1 Cd 0.45581(7) 0.19744(8) 0.32413(4) 0.0373(3) Uani 1 1 d . . .
Zn2 Zn 0.0000 -0.5000 0.0000 0.0183(4) Uani 1 2 d S . .
C1 C 0.4121(8) -0.0662(11) 0.2697(6) 0.035(2) Uani 1 1 d . . .
C2 C 0.3747(8) -0.1871(11) 0.2241(6) 0.034(2) Uani 1 1 d . . .
C3 C 0.3989(8) -0.3145(11) 0.2509(6) 0.037(3) Uani 1 1 d . . .
H3 H 0.4430 -0.3262 0.2991 0.045 Uiso 1 1 calc R . .
C4 C 0.3594(9) -0.4266(12) 0.2083(6) 0.040(3) Uani 1 1 d . . .
C5 C 0.2938(10) -0.4093(12) 0.1362(6) 0.048(3) Uani 1 1 d . . .
H5 H 0.2672 -0.4841 0.1068 0.057 Uiso 1 1 calc R . .
C6 C 0.2685(10) -0.2797(12) 0.1088(6) 0.046(3) Uani 1 1 d . . .
C7 C 0.3070(9) -0.1697(12) 0.1512(6) 0.042(3) Uani 1 1 d . . .
H7 H 0.2888 -0.0832 0.1322 0.050 Uiso 1 1 calc R . .
C8 C 0.3785(10) -0.5680(12) 0.2365(7) 0.046(3) Uani 1 1 d . . .
C10 C 0.3032(12) 0.2061(16) 0.3617(8) 0.063(4) Uani 1 1 d . . .
H10 H 0.3642 0.2213 0.4069 0.075 Uiso 1 1 calc R . .
C11 C 0.2182(13) 0.2048(18) 0.3514(9) 0.075(5) Uani 1 1 d . . .
H11 H 0.2200 0.2194 0.3883 0.090 Uiso 1 1 calc R . .
C12 C 0.1282(12) 0.1816(16) 0.2857(9) 0.064(4) Uani 1 1 d . . .
C13 C 0.1280(11) 0.1576(16) 0.2321(9) 0.067(4) Uani 1 1 d . . .
H13 H 0.0677 0.1396 0.1871 0.081 Uiso 1 1 calc R . .
C14 C 0.2193(10) 0.1609(14) 0.2475(8) 0.056(3) Uani 1 1 d . . .
H14 H 0.2199 0.1444 0.2118 0.067 Uiso 1 1 calc R . .
C15 C 0.5804(10) 0.1468(15) 0.4881(6) 0.056(4) Uani 1 1 d . . .
H15 H 0.5706 0.0564 0.4751 0.067 Uiso 1 1 calc R . .
C16 C 0.6340(11) 0.1800(16) 0.5581(7) 0.059(4) Uani 1 1 d . . .
H16 H 0.6581 0.1123 0.5910 0.071 Uiso 1 1 calc R . .
C17 C 0.6503(10) 0.3115(15) 0.5771(7) 0.055(4) Uani 1 1 d . . .
C18 C 0.6091(11) 0.4124(16) 0.5256(7) 0.061(4) Uani 1 1 d . . .
H18 H 0.6167 0.5034 0.5373 0.073 Uiso 1 1 calc R . .
C19 C 0.5575(11) 0.3739(14) 0.4578(7) 0.056(3) Uani 1 1 d . . .
H19 H 0.5325 0.4403 0.4241 0.067 Uiso 1 1 calc R . .
C20 C 0.8163(10) 0.3262(14) 0.7593(6) 0.047(3) Uani 1 1 d . . .
C21 C 0.8547(10) 0.2343(14) 0.8124(6) 0.050(3) Uani 1 1 d . . .
H21 H 0.8418 0.1423 0.8031 0.060 Uiso 1 1 calc R . .
C22 C 0.9121(10) 0.2823(13) 0.8792(6) 0.048(3) Uani 1 1 d . . .
H22 H 0.9373 0.2210 0.9150 0.058 Uiso 1 1 calc R . .
C23 C 0.8990(11) 0.5010(14) 0.8439(6) 0.054(3) Uani 1 1 d . . .
H23 H 0.9150 0.5920 0.8550 0.065 Uiso 1 1 calc R . .
C24 C 0.8413(11) 0.4613(14) 0.7764(7) 0.053(3) Uani 1 1 d . . .
H24 H 0.8188 0.5246 0.7419 0.063 Uiso 1 1 calc R . .
C25 C 0.0729(10) 0.7614(18) 0.3311(4) 0.081(5) Uani 1 1 d GD . .
C26 C 0.1047(11) 0.6372(14) 0.3650(7) 0.124(3) Uani 1 1 d GU . .
H26 H 0.0854 0.5578 0.3394 0.148 Uiso 1 1 calc R . .
C27 C 0.1654(12) 0.6316(14) 0.4370(7) 0.124(3) Uani 1 1 d GU . .
H27 H 0.1867 0.5485 0.4597 0.149 Uiso 1 1 calc R . .
N7 N 0.1943(10) 0.7503(19) 0.4752(4) 0.124(3) Uani 1 1 d GU . .
C29 C 0.1625(13) 0.8745(15) 0.4414(7) 0.124(3) Uani 1 1 d GU . .
H29 H 0.1802 0.9568 0.4644 0.149 Uiso 1 1 calc R . .
N1 N 0.3075(8) 0.1869(11) 0.3114(6) 0.050(3) Uani 1 1 d . . .
N2 N 0.0368(11) 0.1812(14) 0.2802(7) 0.082(4) Uani 1 1 d . . .
N3 N 0.5422(8) 0.2445(12) 0.4387(5) 0.052(3) Uani 1 1 d . . .
N4 N 0.7068(9) 0.3608(13) 0.6461(6) 0.061(3) Uani 1 1 d . . .
N5 N 0.7573(9) 0.2723(13) 0.6906(5) 0.055(3) Uani 1 1 d . . .
N6 N 0.9333(8) 0.4122(11) 0.8950(5) 0.045(2) Uani 1 1 d . . .
C30 C 0.1063(12) 0.864(2) 0.3752(9) 0.084(6) Uani 1 1 d G . .
H30 H 0.0834 0.9470 0.3527 0.100 Uiso 1 1 calc R . .
O1 O 0.4573(8) -0.0739(9) 0.3329(5) 0.061(3) Uani 1 1 d . . .
O2 O 0.3934(7) 0.0494(8) 0.2409(4) 0.049(2) Uani 1 1 d . . .
O3 O 0.4523(8) -0.5860(9) 0.3001(5) 0.066(3) Uani 1 1 d . . .
O4 O 0.3202(8) -0.6608(9) 0.1974(5) 0.064(3) Uani 1 1 d . . .
O5 O 0.2210(11) -0.267(2) -0.0103(6) 0.148(8) Uani 1 1 d . . .
O6 O 0.1305(13) -0.1262(13) 0.0059(6) 0.149(8) Uani 1 1 d . . .
O7 O 0.1014(8) -0.3633(10) -0.0081(4) 0.063(3) Uani 1 1 d . . .
O8 O -0.1256(8) -0.3287(9) -0.0617(5) 0.064(3) Uani 1 1 d . . .
O9 O 0.6184(7) 0.1650(11) 0.3647(5) 0.063(3) Uani 1 1 d . . .
O10 O 0.4246(12) 0.7630(18) 0.0408(8) 0.122(6) Uani 1 1 d . . .
O11 O 0.0751(19) 0.0700(16) 0.0730(10) 0.178(9) Uani 1 1 d . . .
S1 S 0.1740(3) -0.2590(4) 0.01657(17) 0.0708(13) Uani 1 1 d . . .
N8 N 0.0000 0.779(4) 0.2500 0.155(7) Uani 1 2 d SDU . .
N9 N 0.0000 0.696(4) 0.2500 0.155(7) Uani 1 2 d SU . .

loop_
_atom_site_aniso_label
_atom_site_aniso_U_11
_atom_site_aniso_U_22
_atom_site_aniso_U_33
_atom_site_aniso_U_23
_atom_site_aniso_U_13
_atom_site_aniso_U_12
Cd1 0.0437(5) 0.0347(5) 0.0308(5) -0.0059(3) 0.0234(4) -0.0032(4)
Zn2 0.0362(9) 0.0124(7) 0.0003(6) -0.0076(5) 0.0095(6) -0.0093(6)
C1 0.037(6) 0.030(6) 0.037(6) -0.001(5) 0.024(5) 0.000(5)
C2 0.036(6) 0.027(6) 0.042(6) -0.003(5) 0.027(5) -0.004(5)
C3 0.035(6) 0.039(6) 0.032(6) 0.003(5) 0.020(5) 0.002(5)
C4 0.048(7) 0.035(6) 0.041(6) -0.002(5) 0.031(6) -0.001(5)
C5 0.063(8) 0.035(6) 0.038(6) -0.010(5) 0.030(6) -0.010(6)
C6 0.059(8) 0.039(7) 0.037(6) -0.005(5) 0.030(6) -0.018(6)
C7 0.043(7) 0.031(6) 0.041(6) 0.004(5) 0.023(6) -0.005(5)
C8 0.061(8) 0.032(7) 0.053(8) 0.002(6) 0.041(7) 0.005(6)
C10 0.060(9) 0.081(11) 0.060(9) -0.007(8) 0.045(8) -0.003(8)
C11 0.075(11) 0.099(13) 0.077(11) -0.002(10) 0.062(10) 0.000(10)
C12 0.066(10) 0.063(10) 0.093(12) 0.005(8) 0.066(10) 0.001(8)
C13 0.049(8) 0.064(10) 0.074(10) 0.006(8) 0.034(8) -0.006(7)
C14 0.053(8) 0.058(9) 0.061(9) -0.002(7) 0.040(8) 0.001(7)
C15 0.056(8) 0.050(8) 0.039(7) -0.014(6) 0.022(6) -0.005(6)
C16 0.063(9) 0.076(10) 0.035(7) -0.006(7) 0.031(7) 0.000(8)
C17 0.052(8) 0.071(10) 0.037(7) -0.021(7) 0.027(7) -0.012(7)
C18 0.067(9) 0.061(9) 0.044(7) -0.019(7) 0.032(7) -0.007(7)
C19 0.066(9) 0.048(8) 0.045(7) -0.008(6) 0.032(7) -0.003(7)
C20 0.048(7) 0.063(9) 0.033(6) -0.014(6) 0.028(6) -0.006(6)
C21 0.060(8) 0.049(8) 0.042(7) -0.011(6) 0.035(7) -0.007(6)
C22 0.059(8) 0.051(8) 0.036(6) -0.009(6) 0.032(6) -0.002(6)
C23 0.070(9) 0.050(8) 0.035(6) -0.002(6) 0.032(7) -0.008(7)
C24 0.062(9) 0.050(8) 0.039(7) -0.006(6) 0.030(7) -0.003(6)
C25 0.074(11) 0.096(13) 0.096(13) -0.024(11) 0.066(11) -0.011(10)
C26 0.124(4) 0.124(4) 0.124(4) -0.0001(8) 0.082(2) 0.0000(8)
C27 0.124(3) 0.124(4) 0.124(3) 0.0000(7) 0.082(2) 0.0001(7)
N7 0.124(3) 0.124(4) 0.124(3) -0.0001(7) 0.082(2) 0.0002(7)
C29 0.124(4) 0.124(4) 0.124(4) -0.0002(8) 0.082(2) 0.0003(8)
N1 0.050(6) 0.052(7) 0.052(6) -0.008(5) 0.035(6) -0.009(5)
N2 0.096(12) 0.083(10) 0.064(8) -0.003(7) 0.051(8) -0.003(8)
N3 0.050(6) 0.065(7) 0.036(5) -0.007(5) 0.027(5) 0.001(6)
N4 0.061(7) 0.074(9) 0.039(6) -0.020(6) 0.029(6) -0.003(7)
N5 0.049(6) 0.076(8) 0.032(6) -0.009(6) 0.023(5) -0.005(6)
N6 0.055(6) 0.046(6) 0.031(5) -0.005(4) 0.027(5) -0.007(5)
C30 0.056(10) 0.117(15) 0.071(11) 0.046(11) 0.040(9) 0.024(10)
O1 0.079(7) 0.041(5) 0.046(5) -0.009(4) 0.033(5) 0.003(5)
O2 0.069(6) 0.032(4) 0.048(5) -0.010(4) 0.039(5) -0.010(4)
O3 0.082(7) 0.040(5) 0.051(6) 0.009(4) 0.034(6) 0.007(5)
O4 0.094(8) 0.028(5) 0.071(6) -0.003(4) 0.054(6) -0.008(5)
O5 0.102(10) 0.28(2) 0.050(7) -0.026(10) 0.047(7) -0.103(13)
O6 0.174(15) 0.054(8) 0.056(7) 0.012(6) 0.005(9) -0.003(9)
O7 0.071(6) 0.064(6) 0.039(5) -0.009(4) 0.031(5) -0.029(5)
O8 0.073(7) 0.046(5) 0.061(6) 0.002(4) 0.039(5) 0.010(5)
O9 0.052(6) 0.077(7) 0.056(6) -0.006(5) 0.034(5) 0.002(5)
O10 0.125(12) 0.166(15) 0.106(11) -0.050(10) 0.088(11) -0.043(11)
O11 0.30(3) 0.076(11) 0.159(17) -0.010(11) 0.149(19) -0.028(14)
S1 0.086(3) 0.059(2) 0.0331(17) -0.0015(15) 0.0245(19) -0.034(2)
N8 0.155(7) 0.155(7) 0.155(7) 0.000 0.102(5) 0.000
N9 0.155(7) 0.155(7) 0.155(7) 0.000 0.102(5) 0.000

loop_
_atom_type_symbol
_atom_type_description
_atom_type_scat_dispersion_real
_atom_type_scat_dispersion_imag
_atom_type_scat_source
C C 0.0033 0.0016 'International Tables Vol C Tables 4.2.6.8 and 6.1.1.4'
H H 0.0000 0.0000 'International Tables Vol C Tables 4.2.6.8 and 6.1.1.4'
O O 0.0106 0.0060 'International Tables Vol C Tables 4.2.6.8 and 6.1.1.4'
N N 0.0061 0.0033 'International Tables Vol C Tables 4.2.6.8 and 6.1.1.4'
Cd Cd -0.8075 1.2024 'International Tables Vol C Tables 4.2.6.8 and 6.1.1.4'
Zn Zn 0.2839 1.4301 'International Tables Vol C Tables 4.2.6.8 and 6.1.1.4'
S S 0.1246 0.1234 'International Tables Vol C Tables 4.2.6.8 and 6.1.1.4'

loop_
_geom_angle_atom_site_label_1
_geom_angle_atom_site_label_2
_geom_angle_atom_site_label_3
_geom_angle
_geom_angle_site_symmetry_1
_geom_angle_site_symmetry_3
_geom_angle_publ_flag
O2 Cd1 O3 118.3(3) . 1_565 ?
O2 Cd1 N3 149.7(4) . . ?
O3 Cd1 N3 91.8(4) 1_565 . ?
O2 Cd1 O9 91.2(3) . . ?
O3 Cd1 O9 93.4(4) 1_565 . ?
N3 Cd1 O9 82.8(4) . . ?
O2 Cd1 N1 92.1(4) . . ?
O3 Cd1 N1 100.0(4) 1_565 . ?
N3 Cd1 N1 85.8(4) . . ?
O9 Cd1 N1 162.6(4) . . ?
N6 Zn2 N6 180.0(3) 1_444 3_656 ?
N6 Zn2 O7 87.0(3) 1_444 . ?
N6 Zn2 O7 93.0(3) 3_656 . ?
N6 Zn2 O7 93.0(3) 1_444 3_545 ?
N6 Zn2 O7 87.0(3) 3_656 3_545 ?
O7 Zn2 O7 180.0(4) . 3_545 ?
N6 Zn2 O8 87.7(4) 1_444 . ?
N6 Zn2 O8 92.3(4) 3_656 . ?
O7 Zn2 O8 87.2(4) . . ?
O7 Zn2 O8 92.8(4) 3_545 . ?
N6 Zn2 O8 92.3(4) 1_444 3_545 ?
N6 Zn2 O8 87.7(4) 3_656 3_545 ?
O7 Zn2 O8 92.8(4) . 3_545 ?
O7 Zn2 O8 87.2(4) 3_545 3_545 ?
O8 Zn2 O8 179.999(1) . 3_545 ?
O1 C1 O2 120.1(10) . . ?
O1 C1 C2 122.6(10) . . ?
O2 C1 C2 117.2(10) . . ?
C3 C2 C7 119.2(10) . . ?
C3 C2 C1 121.5(10) . . ?
C7 C2 C1 119.1(10) . . ?
C4 C3 C2 121.4(10) . . ?
C4 C3 H3 119.3 . . ?
C2 C3 H3 119.3 . . ?
C3 C4 C5 119.4(11) . . ?
C3 C4 C8 122.2(10) . . ?
C5 C4 C8 118.3(11) . . ?
C6 C5 C4 119.4(11) . . ?
C6 C5 H5 120.3 . . ?
C4 C5 H5 120.3 . . ?
C7 C6 C5 120.9(11) . . ?
C7 C6 S1 120.0(10) . . ?
C5 C6 S1 118.8(9) . . ?
C6 C7 C2 119.7(11) . . ?
C6 C7 H7 120.1 . . ?
C2 C7 H7 120.1 . . ?
O4 C8 O3 122.4(12) . . ?
O4 C8 C4 119.9(12) . . ?
O3 C8 C4 117.7(11) . . ?
N1 C10 C11 124.6(15) . . ?
N1 C10 H10 117.7 . . ?
C11 C10 H10 117.7 . . ?
C12 C11 C10 118.6(15) . . ?
C12 C11 H11 120.7 . . ?
C10 C11 H11 120.7 . . ?
C11 C12 C13 119.5(14) . . ?
C11 C12 N2 114.0(13) . . ?
C13 C12 N2 126.4(15) . . ?
C14 C13 C12 118.0(15) . . ?
C14 C13 H13 121.0 . . ?
C12 C13 H13 121.0 . . ?
N1 C14 C13 122.9(14) . . ?
N1 C14 H14 118.6 . . ?
C13 C14 H14 118.5 . . ?
N3 C15 C16 121.2(13) . . ?
N3 C15 H15 119.4 . . ?
C16 C15 H15 119.4 . . ?
C17 C16 C15 119.2(14) . . ?
C17 C16 H16 120.4 . . ?
C15 C16 H16 120.4 . . ?
C18 C17 C16 119.3(12) . . ?
C18 C17 N4 114.9(13) . . ?
C16 C17 N4 125.8(14) . . ?
C17 C18 C19 118.8(13) . . ?
C17 C18 H18 120.6 . . ?
C19 C18 H18 120.6 . . ?
N3 C19 C18 122.2(14) . . ?
N3 C19 H19 118.9 . . ?
C18 C19 H19 118.9 . . ?
C21 C20 C24 118.5(11) . . ?
C21 C20 N5 116.6(12) . . ?
C24 C20 N5 124.8(12) . . ?
C20 C21 C22 118.2(12) . . ?
C20 C21 H21 120.9 . . ?
C22 C21 H21 120.9 . . ?
N6 C22 C21 122.9(12) . . ?
N6 C22 H22 118.6 . . ?
C21 C22 H22 118.5 . . ?
N6 C23 C24 121.6(13) . . ?
N6 C23 H23 119.2 . . ?
C24 C23 H23 119.2 . . ?
C20 C24 C23 119.7(13) . . ?
C20 C24 H24 120.1 . . ?
C23 C24 H24 120.2 . . ?
C26 C25 C30 112.1(8) . . ?
C26 C25 N8 124.3(17) . . ?
C30 C25 N8 123.5(18) . . ?
C26 C25 N9 95.2(15) . . ?
C30 C25 N9 152.4(17) . . ?
N8 C25 N9 29.1(17) . . ?
C27 C26 C25 120.0 . . ?
C27 C26 H26 120.0 . . ?
C25 C26 H26 120.0 . . ?
C26 C27 N7 120.0 . . ?
C26 C27 H27 120.0 . . ?
N7 C27 H27 120.0 . . ?
C29 N7 C27 120.0 . . ?
N7 C29 C30 113.0(11) . . ?
N7 C29 H29 123.4 . . ?
C30 C29 H29 123.6 . . ?
C14 N1 C10 116.4(12) . . ?
C14 N1 Cd1 116.7(9) . . ?
C10 N1 Cd1 126.8(9) . . ?
N2 N2 C12 107.4(18) 2 . ?
C15 N3 C19 119.2(11) . . ?
C15 N3 Cd1 123.0(9) . . ?
C19 N3 Cd1 117.8(9) . . ?
N5 N4 C17 112.8(12) . . ?
N4 N5 C20 111.4(12) . . ?
C22 N6 C23 119.0(11) . . ?
C22 N6 Zn2 123.5(8) . 1_666 ?
C23 N6 Zn2 116.5(8) . 1_666 ?
C29 C30 C25 134.9(17) . . ?
C29 C30 H30 112.5 . . ?
C25 C30 H30 112.6 . . ?
C1 O2 Cd1 105.4(7) . . ?
C8 O3 Cd1 108.2(8) . 1_545 ?
S1 O7 Zn2 152.5(6) . . ?
O5 S1 O7 112.8(9) . . ?
O5 S1 O6 112.0(12) . . ?
O7 S1 O6 111.7(9) . . ?
O5 S1 C6 108.1(8) . . ?
O7 S1 C6 106.3(5) . . ?
O6 S1 C6 105.5(7) . . ?
N9 N8 C25 83.5(15) . . ?
N9 N8 C25 83.5(15) . 2 ?
C25 N8 C25 167(3) . 2 ?
N8 N9 C25 67.3(13) . . ?
N8 N9 C25 67.3(13) . 2 ?
C25 N9 C25 135(3) . 2 ?

loop_
_geom_bond_atom_site_label_1
_geom_bond_atom_site_label_2
_geom_bond_distance
_geom_bond_site_symmetry_2
_geom_bond_publ_flag
Cd1 O2 2.188(8) . ?
Cd1 O3 2.218(9) 1_565 ?
Cd1 N3 2.283(10) . ?
Cd1 O9 2.317(9) . ?
Cd1 N1 2.393(11) . ?
Zn2 N6 2.272(9) 1_444 ?
Zn2 N6 2.272(9) 3_656 ?
Zn2 O7 2.344(9) . ?
Zn2 O7 2.344(9) 3_545 ?
Zn2 O8 2.369(9) . ?
Zn2 O8 2.369(9) 3_545 ?
C1 O1 1.243(13) . ?
C1 O2 1.279(13) . ?
C1 C2 1.485(15) . ?
C2 C3 1.361(15) . ?
C2 C7 1.408(16) . ?
C3 C4 1.377(16) . ?
C3 H3 0.9300 . ?
C4 C5 1.393(16) . ?
C4 C8 1.506(16) . ?
C5 C6 1.386(17) . ?
C5 H5 0.9300 . ?
C6 C7 1.360(16) . ?
C6 S1 1.781(12) . ?
C7 H7 0.9300 . ?
C8 O4 1.239(15) . ?
C8 O3 1.252(15) . ?
C10 N1 1.346(17) . ?
C10 C11 1.33(2) . ?
C10 H10 0.9300 . ?
C11 C12 1.36(2) . ?
C11 H11 0.9300 . ?
C12 C13 1.38(2) . ?
C12 N2 1.51(2) . ?
C13 C14 1.37(2) . ?
C13 H13 0.9300 . ?
C14 N1 1.336(17) . ?
C14 H14 0.9300 . ?
C15 N3 1.361(17) . ?
C15 C16 1.401(17) . ?
C15 H15 0.9300 . ?
C16 C17 1.35(2) . ?
C16 H16 0.9300 . ?
C17 C18 1.41(2) . ?
C17 N4 1.421(15) . ?
C18 C19 1.374(17) . ?
C18 H18 0.9300 . ?
C19 N3 1.332(17) . ?
C19 H19 0.9300 . ?
C20 C21 1.383(18) . ?
C20 C24 1.385(18) . ?
C20 N5 1.425(15) . ?
C21 C22 1.370(17) . ?
C21 H21 0.9300 . ?
C22 N6 1.325(16) . ?
C22 H22 0.9300 . ?
C23 N6 1.340(16) . ?
C23 C24 1.356(17) . ?
C23 H23 0.9300 . ?
C24 H24 0.9300 . ?
C25 C26 1.3900 . ?
C25 C30 1.33(2) . ?
C25 N8 1.566(8) . ?
C25 N9 1.687(18) . ?
C26 C27 1.3900 . ?
C26 H26 0.9300 . ?
C27 N7 1.3900 . ?
C27 H27 0.9300 . ?
N7 C29 1.3900 . ?
C29 C30 1.279(19) . ?
C29 H29 0.9300 . ?
N2 N2 1.19(3) 2 ?
N4 N5 1.229(16) . ?
N6 Zn2 2.272(9) 1_666 ?
C30 H30 0.9300 . ?
O3 Cd1 2.218(9) 1_545 ?
O5 S1 1.375(15) . ?
O6 S1 1.451(15) . ?
O7 S1 1.421(10) . ?
N8 N9 0.83(5) . ?
N8 C25 1.566(8) 2 ?
N9 C25 1.687(18) 2 ?
